data_7011574
loop_
_publ_author_name
'Heinze, Katja'
'Jacob, Volker'

_publ_section_title
;
 Hydrogen bonds in crystals of HO-(N&#x2229;N')M(CO)3L complexes:
 chains, dimers and an unexpected hexamer
;
_journal_issue 11
_journal_name_full 'Journal of the Chemical Society, Dalton Transactions'
_journal_page_first 2379
_journal_paper_doi 10.1039/b201647h
_journal_year 2002
_chemical_formula_sum 'C20 H19 N3 O4 W'
_chemical_formula_weight 549.23
_space_group_IT_number 14
_symmetry_cell_setting monoclinic
_symmetry_space_group_name_Hall '-P 2yn'
_symmetry_space_group_name_H-M 'P 1 21/n 1'
_atom_sites_solution_hydrogens geom
_atom_sites_solution_primary direct
_atom_sites_solution_secondary difmap
_audit_creation_method SHELXL-97
_cell_angle_alpha 90.00
_cell_angle_beta 92.19(3)
_cell_angle_gamma 90.00
_cell_formula_units_Z 4
_cell_length_a 11.578(2)
_cell_length_b 12.995(3)
_cell_length_c 13.271(3)
_cell_measurement_temperature 200
_cell_volume 1995.2(7)
_computing_structure_refinement 'SHELXL-97 (Sheldrick, 1997)'
_computing_structure_solution 'SHELXS-97 (Sheldrick, 1990)'
_diffrn_ambient_temperature 200
_diffrn_measured_fraction_theta_full 0.998
_diffrn_measured_fraction_theta_max 0.998
_diffrn_measurement_device_type 'NONIUS KAPPA CCD'
_diffrn_measurement_method 'O-Scan    '
_diffrn_radiation_monochromator graphite
_diffrn_radiation_source 'fine-focus sealed tube'
_diffrn_radiation_type MoK\a
_diffrn_radiation_wavelength 0.71073
_diffrn_reflns_av_R_equivalents 0.0810
_diffrn_reflns_av_sigmaI/netI 0.1266
_diffrn_reflns_limit_h_max 16
_diffrn_reflns_limit_h_min -16
_diffrn_reflns_limit_k_max 18
_diffrn_reflns_limit_k_min -17
_diffrn_reflns_limit_l_max 18
_diffrn_reflns_limit_l_min -18
_diffrn_reflns_number 10638
_diffrn_reflns_theta_full 30.04
_diffrn_reflns_theta_max 30.04
_diffrn_reflns_theta_min 2.19
_exptl_absorpt_coefficient_mu 5.820
_exptl_crystal_density_diffrn 1.828
_exptl_crystal_density_method 'not measured'
_exptl_crystal_F_000 1064
_exptl_crystal_size_max 0.20
_exptl_crystal_size_mid 0.05
_exptl_crystal_size_min 0.03
_refine_diff_density_max 5.328
_refine_diff_density_min -2.407
_refine_diff_density_rms 0.332
_refine_ls_extinction_method none
_refine_ls_goodness_of_fit_ref 1.106
_refine_ls_hydrogen_treatment mixed
_refine_ls_matrix_type full
_refine_ls_number_parameters 259
_refine_ls_number_reflns 5837
_refine_ls_number_restraints 0
_refine_ls_restrained_S_all 1.106
_refine_ls_R_factor_all 0.1248
_refine_ls_R_factor_gt 0.0766
_refine_ls_shift/su_max 0.201
_refine_ls_shift/su_mean 0.004
_refine_ls_structure_factor_coef Fsqd
_refine_ls_weighting_details 'calc w=1/[\s^2^(Fo^2^)+(0.0598P)^2^+35.0283P] where P=(Fo^2^+2Fc^2^)/3'
_refine_ls_weighting_scheme calc
_refine_ls_wR_factor_gt 0.1703
_refine_ls_wR_factor_ref 0.1870
_reflns_number_gt 3822
_reflns_number_total 5837
_reflns_threshold_expression >2sigma(I)
_cod_data_source_file b201647h.txt
_cod_data_source_block ka381
_cod_original_sg_symbol_H-M P21/n
_cod_database_code 7011574

loop_
_symmetry_equiv_pos_as_xyz
'x, y, z'
'-x+1/2, y+1/2, -z+1/2'
'-x, -y, -z'
'x-1/2, -y-1/2, z-1/2'

loop_
_atom_site_label
_atom_site_type_symbol
_atom_site_fract_x
_atom_site_fract_y
_atom_site_fract_z
_atom_site_U_iso_or_equiv
_atom_site_adp_type
_atom_site_occupancy
_atom_site_symmetry_multiplicity
_atom_site_calc_flag
_atom_site_refinement_flags
_atom_site_disorder_assembly
_atom_site_disorder_group
W1 W 0.39671(4) 0.89425(3) 0.17333(3) 0.01754(14) Uani 1 1 d . . .
O1 O -0.2068(7) 0.8294(8) 0.1263(8) 0.031(2) Uani 1 1 d . . .
O13 O 0.6204(8) 1.0309(7) 0.1701(7) 0.033(2) Uani 1 1 d . . .
O14 O 0.4762(9) 0.8041(8) -0.0325(7) 0.041(2) Uani 1 1 d . . .
O15 O 0.2566(7) 1.0616(7) 0.0519(6) 0.029(2) Uani 1 1 d . . .
N1 N 0.2660(8) 0.7712(7) 0.1949(6) 0.0161(18) Uani 1 1 d . . .
N2 N 0.4865(8) 0.7607(7) 0.2499(7) 0.0179(19) Uani 1 1 d . . .
N3 N 0.3055(9) 0.9652(9) 0.3961(8) 0.029(2) Uani 1 1 d . . .
C1 C 0.1458(9) 0.7840(8) 0.1763(8) 0.019(2) Uani 1 1 d . . .
C2 C 0.1035(10) 0.8272(9) 0.0850(8) 0.019(2) Uani 1 1 d . . .
H2 H 0.1552 0.8472 0.0368 0.029(12) Uiso 1 1 calc R . .
C3 C -0.0121(10) 0.8402(9) 0.0663(9) 0.024(2) Uani 1 1 d . . .
H3 H -0.0384 0.8662 0.0043 0.029(12) Uiso 1 1 calc R . .
C4 C -0.0908(9) 0.8151(9) 0.1382(9) 0.022(2) Uani 1 1 d . . .
C5 C -0.0505(10) 0.7730(10) 0.2302(9) 0.028(3) Uani 1 1 d . . .
H5 H -0.1025 0.7552 0.2790 0.029(12) Uiso 1 1 calc R . .
C6 C 0.0653(10) 0.7581(10) 0.2478(9) 0.025(3) Uani 1 1 d . . .
H6 H 0.0912 0.7300 0.3090 0.029(12) Uiso 1 1 calc R . .
C7 C 0.3006(10) 0.6867(9) 0.2368(8) 0.020(2) Uani 1 1 d . . .
H7 H 0.2486 0.6345 0.2504 0.029(12) Uiso 1 1 calc R . .
C8 C 0.4217(10) 0.6752(10) 0.2619(8) 0.022(2) Uani 1 1 d . . .
C9 C 0.4720(10) 0.5824(9) 0.2943(9) 0.024(3) Uani 1 1 d . . .
H9 H 0.4265 0.5239 0.3005 0.029(12) Uiso 1 1 calc R . .
C10 C 0.5903(10) 0.5779(10) 0.3173(9) 0.027(3) Uani 1 1 d . . .
H10 H 0.6256 0.5170 0.3386 0.029(12) Uiso 1 1 calc R . .
C11 C 0.6529(10) 0.6677(9) 0.3072(9) 0.024(2) Uani 1 1 d . . .
H11 H 0.7316 0.6688 0.3241 0.029(12) Uiso 1 1 calc R . .
C12 C 0.5990(11) 0.7543(10) 0.2725(9) 0.026(3) Uani 1 1 d . . .
H12 H 0.6437 0.8129 0.2641 0.029(12) Uiso 1 1 calc R . .
C13 C 0.5339(10) 0.9830(9) 0.1723(9) 0.022(2) Uani 1 1 d . . .
C14 C 0.4452(11) 0.8379(10) 0.0423(8) 0.024(3) Uani 1 1 d . . .
C15 C 0.3101(9) 0.9986(9) 0.0986(8) 0.020(2) Uani 1 1 d . . .
C16 C 0.3413(10) 0.9455(9) 0.3193(8) 0.022(2) Uani 1 1 d . . .
C17 C 0.2583(11) 0.9774(10) 0.4969(9) 0.028(3) Uani 1 1 d . . .
C18 C 0.1645(14) 0.8952(12) 0.5043(11) 0.043(4) Uani 1 1 d . . .
H18A H 0.1075 0.9046 0.4507 0.039(14) Uiso 1 1 calc R . .
H18B H 0.1286 0.9011 0.5680 0.039(14) Uiso 1 1 calc R . .
H18C H 0.1987 0.8282 0.4988 0.039(14) Uiso 1 1 calc R . .
C19 C 0.2033(14) 1.0825(12) 0.5018(12) 0.046(4) Uani 1 1 d . . .
H19A H 0.2566 1.1334 0.4792 0.039(14) Uiso 1 1 calc R . .
H19B H 0.1840 1.0972 0.5700 0.039(14) Uiso 1 1 calc R . .
H19C H 0.1344 1.0839 0.4592 0.039(14) Uiso 1 1 calc R . .
C20 C 0.3579(13) 0.9625(14) 0.5733(10) 0.047(4) Uani 1 1 d . . .
H20A H 0.3881 0.8941 0.5674 0.039(14) Uiso 1 1 calc R . .
H20B H 0.3308 0.9724 0.6401 0.039(14) Uiso 1 1 calc R . .
H20C H 0.4176 1.0115 0.5608 0.039(14) Uiso 1 1 calc R . .
H1 H -0.2109 0.8596 0.0946 0.02(6) Uiso 1 1 d R . .

loop_
_atom_site_aniso_label
_atom_site_aniso_U_11
_atom_site_aniso_U_22
_atom_site_aniso_U_33
_atom_site_aniso_U_23
_atom_site_aniso_U_13
_atom_site_aniso_U_12
W1 0.0188(2) 0.0176(2) 0.0163(2) 0.0011(2) 0.00136(14) 0.0006(2)
O1 0.020(5) 0.036(5) 0.038(5) 0.013(5) -0.002(4) 0.001(4)
O13 0.029(5) 0.031(5) 0.037(5) 0.006(4) -0.008(4) -0.010(4)
O14 0.057(6) 0.035(6) 0.031(5) 0.001(4) 0.014(5) 0.010(5)
O15 0.030(5) 0.031(5) 0.026(4) 0.008(4) -0.001(4) 0.005(4)
N1 0.018(4) 0.018(5) 0.013(4) 0.000(3) 0.003(3) 0.001(4)
N2 0.017(5) 0.022(5) 0.015(4) -0.006(4) 0.002(3) -0.001(4)
N3 0.030(6) 0.031(6) 0.026(5) -0.003(5) 0.004(4) 0.006(5)
C1 0.020(6) 0.012(5) 0.024(6) -0.005(4) 0.000(4) -0.005(4)
C2 0.031(6) 0.016(5) 0.010(5) 0.000(4) 0.004(4) -0.002(5)
C3 0.026(6) 0.023(6) 0.022(6) 0.000(5) 0.004(5) 0.001(5)
C4 0.018(5) 0.022(6) 0.026(6) -0.001(5) -0.003(4) -0.001(5)
C5 0.020(6) 0.034(7) 0.030(6) 0.009(5) 0.009(5) -0.002(5)
C6 0.024(6) 0.030(7) 0.023(6) 0.007(5) 0.004(5) -0.002(5)
C7 0.024(6) 0.020(6) 0.018(5) -0.003(5) 0.003(4) -0.002(5)
C8 0.019(6) 0.028(6) 0.019(5) 0.001(5) 0.001(4) -0.002(5)
C9 0.026(6) 0.022(6) 0.024(6) 0.006(5) 0.001(5) -0.003(5)
C10 0.027(7) 0.023(6) 0.030(6) 0.006(5) 0.005(5) 0.006(5)
C11 0.018(6) 0.020(6) 0.035(7) -0.001(5) -0.002(5) 0.005(5)
C12 0.027(6) 0.027(6) 0.025(6) 0.008(5) 0.005(5) -0.003(5)
C13 0.027(6) 0.019(6) 0.021(6) 0.005(5) -0.009(5) 0.001(5)
C14 0.033(7) 0.026(7) 0.014(5) 0.002(5) 0.003(5) 0.000(5)
C15 0.014(5) 0.027(6) 0.019(5) -0.003(5) 0.001(4) -0.005(5)
C16 0.030(6) 0.020(6) 0.015(5) -0.001(4) -0.003(5) 0.000(5)
C17 0.031(7) 0.031(7) 0.021(6) 0.003(5) 0.003(5) 0.000(6)
C18 0.056(10) 0.037(8) 0.036(8) 0.000(7) 0.002(7) -0.012(8)
C19 0.042(9) 0.051(10) 0.046(9) -0.008(7) 0.014(7) 0.011(7)
C20 0.052(10) 0.063(11) 0.025(7) 0.001(7) -0.006(7) -0.003(8)

loop_
_atom_type_symbol
_atom_type_description
_atom_type_scat_dispersion_real
_atom_type_scat_dispersion_imag
_atom_type_scat_source
C C 0.0033 0.0016 'International Tables Vol C Tables 4.2.6.8 and 6.1.1.4'
H H 0.0000 0.0000 'International Tables Vol C Tables 4.2.6.8 and 6.1.1.4'
N N 0.0061 0.0033 'International Tables Vol C Tables 4.2.6.8 and 6.1.1.4'
O O 0.0106 0.0060 'International Tables Vol C Tables 4.2.6.8 and 6.1.1.4'
W W -0.8490 6.8722 'International Tables Vol C Tables 4.2.6.8 and 6.1.1.4'

loop_
_geom_angle_atom_site_label_1
_geom_angle_atom_site_label_2
_geom_angle_atom_site_label_3
_geom_angle
_geom_angle_site_symmetry_1
_geom_angle_site_symmetry_3
_geom_angle_publ_flag
C15 W1 C13 89.3(5) . . ?
C15 W1 C14 88.2(5) . . ?
C13 W1 C14 87.4(5) . . ?
C15 W1 C16 94.4(5) . . ?
C13 W1 C16 95.3(5) . . ?
C14 W1 C16 176.3(5) . . ?
C15 W1 N1 103.1(4) . . ?
C13 W1 N1 167.5(4) . . ?
C14 W1 N1 93.7(4) . . ?
C16 W1 N1 83.1(4) . . ?
C15 W1 N2 173.8(4) . . ?
C13 W1 N2 95.5(4) . . ?
C14 W1 N2 88.3(4) . . ?
C16 W1 N2 88.9(4) . . ?
N1 W1 N2 72.1(3) . . ?
C4 O1 H1 103.4 . . ?
C7 N1 C1 117.6(9) . . ?
C7 N1 W1 117.7(8) . . ?
C1 N1 W1 124.2(7) . . ?
C12 N2 C8 117.7(10) . . ?
C12 N2 W1 125.7(8) . . ?
C8 N2 W1 116.0(7) . . ?
C16 N3 C17 173.2(13) . . ?
C6 C1 C2 117.6(11) . . ?
C6 C1 N1 122.1(11) . . ?
C2 C1 N1 120.3(9) . . ?
C3 C2 C1 120.9(10) . . ?
C3 C2 H2 119.5 . . ?
C1 C2 H2 119.5 . . ?
C2 C3 C4 120.9(11) . . ?
C2 C3 H3 119.6 . . ?
C4 C3 H3 119.6 . . ?
O1 C4 C3 124.2(11) . . ?
O1 C4 C5 116.7(10) . . ?
C3 C4 C5 119.1(11) . . ?
O1 C4 H1 20.6 . . ?
C3 C4 H1 104.6 . . ?
C5 C4 H1 135.6 . . ?
C6 C5 C4 119.8(10) . . ?
C6 C5 H5 120.1 . . ?
C4 C5 H5 120.1 . . ?
C5 C6 C1 121.7(11) . . ?
C5 C6 H6 119.1 . . ?
C1 C6 H6 119.1 . . ?
N1 C7 C8 118.3(11) . . ?
N1 C7 H7 120.8 . . ?
C8 C7 H7 120.8 . . ?
N2 C8 C9 121.2(10) . . ?
N2 C8 C7 115.3(11) . . ?
C9 C8 C7 123.5(11) . . ?
C10 C9 C8 119.9(11) . . ?
C10 C9 H9 120.1 . . ?
C8 C9 H9 120.1 . . ?
C11 C10 C9 117.3(11) . . ?
C11 C10 H10 121.4 . . ?
C9 C10 H10 121.4 . . ?
C12 C11 C10 119.7(11) . . ?
C12 C11 H11 120.2 . . ?
C10 C11 H11 120.1 . . ?
N2 C12 C11 124.2(12) . . ?
N2 C12 H12 117.9 . . ?
C11 C12 H12 117.9 . . ?
O13 C13 W1 175.8(11) . . ?
O14 C14 W1 178.1(12) . . ?
O15 C15 W1 179.2(10) . . ?
N3 C16 W1 173.9(11) . . ?
N3 C17 C19 107.9(11) . . ?
N3 C17 C20 107.1(11) . . ?
C19 C17 C20 113.4(13) . . ?
N3 C17 C18 105.8(11) . . ?
C19 C17 C18 109.2(12) . . ?
C20 C17 C18 113.0(12) . . ?
C17 C18 H18A 109.5 . . ?
C17 C18 H18B 109.5 . . ?
H18A C18 H18B 109.5 . . ?
C17 C18 H18C 109.5 . . ?
H18A C18 H18C 109.5 . . ?
H18B C18 H18C 109.5 . . ?
C17 C19 H19A 109.5 . . ?
C17 C19 H19B 109.5 . . ?
H19A C19 H19B 109.5 . . ?
C17 C19 H19C 109.5 . . ?
H19A C19 H19C 109.5 . . ?
H19B C19 H19C 109.5 . . ?
C17 C20 H20A 109.5 . . ?
C17 C20 H20B 109.5 . . ?
H20A C20 H20B 109.5 . . ?
C17 C20 H20C 109.5 . . ?
H20A C20 H20C 109.5 . . ?
H20B C20 H20C 109.5 . . ?

loop_
_geom_bond_atom_site_label_1
_geom_bond_atom_site_label_2
_geom_bond_distance
_geom_bond_site_symmetry_2
_geom_bond_publ_flag
W1 C15 1.937(12) . ?
W1 C13 1.963(12) . ?
W1 C14 1.987(11) . ?
W1 C16 2.168(11) . ?
W1 N1 2.228(9) . ?
W1 N2 2.246(10) . ?
O1 C4 1.359(13) . ?
O1 H1 0.5758 . ?
O13 C13 1.181(14) . ?
O14 C14 1.155(14) . ?
O15 C15 1.187(14) . ?
N1 C7 1.287(14) . ?
N1 C1 1.414(14) . ?
N2 C12 1.328(15) . ?
N2 C8 1.354(15) . ?
N3 C16 1.145(14) . ?
N3 C17 1.472(15) . ?
C1 C6 1.395(15) . ?
C1 C2 1.406(16) . ?
C2 C3 1.362(16) . ?
C2 H2 0.9300 . ?
C3 C4 1.384(15) . ?
C3 H3 0.9300 . ?
C4 C5 1.401(17) . ?
C4 H1 1.5938 . ?
C5 C6 1.366(17) . ?
C5 H5 0.9300 . ?
C6 H6 0.9300 . ?
C7 C8 1.436(16) . ?
C7 H7 0.9300 . ?
C8 C9 1.399(17) . ?
C9 C10 1.393(17) . ?
C9 H9 0.9300 . ?
C10 C11 1.383(17) . ?
C10 H10 0.9300 . ?
C11 C12 1.359(17) . ?
C11 H11 0.9300 . ?
C12 H12 0.9300 . ?
C17 C19 1.510(19) . ?
C17 C20 1.519(19) . ?
C17 C18 1.529(19) . ?
C18 H18A 0.9600 . ?
C18 H18B 0.9600 . ?
C18 H18C 0.9600 . ?
C19 H19A 0.9600 . ?
C19 H19B 0.9600 . ?
C19 H19C 0.9600 . ?
C20 H20A 0.9600 . ?
C20 H20B 0.9600 . ?
C20 H20C 0.9600 . ?

loop_
_geom_torsion_atom_site_label_1
_geom_torsion_atom_site_label_2
_geom_torsion_atom_site_label_3
_geom_torsion_atom_site_label_4
_geom_torsion
_geom_torsion_site_symmetry_1
_geom_torsion_site_symmetry_2
_geom_torsion_site_symmetry_3
_geom_torsion_site_symmetry_4
_geom_torsion_publ_flag
C15 W1 N1 C7 175.1(8) . . . . ?
C13 W1 N1 C7 -9(2) . . . . ?
C14 W1 N1 C7 86.1(8) . . . . ?
C16 W1 N1 C7 -92.0(8) . . . . ?
N2 W1 N1 C7 -0.9(7) . . . . ?
C15 W1 N1 C1 -12.5(9) . . . . ?
C13 W1 N1 C1 163.9(18) . . . . ?
C14 W1 N1 C1 -101.5(8) . . . . ?
C16 W1 N1 C1 80.5(8) . . . . ?
N2 W1 N1 C1 171.6(9) . . . . ?
C15 W1 N2 C12 136(3) . . . . ?
C13 W1 N2 C12 -5.3(10) . . . . ?
C14 W1 N2 C12 81.9(10) . . . . ?
C16 W1 N2 C12 -100.6(9) . . . . ?
N1 W1 N2 C12 176.3(10) . . . . ?
C15 W1 N2 C8 -35(4) . . . . ?
C13 W1 N2 C8 -176.7(8) . . . . ?
C14 W1 N2 C8 -89.4(8) . . . . ?
C16 W1 N2 C8 88.1(8) . . . . ?
N1 W1 N2 C8 5.0(7) . . . . ?
C7 N1 C1 C6 44.0(15) . . . . ?
W1 N1 C1 C6 -128.5(10) . . . . ?
C7 N1 C1 C2 -138.3(11) . . . . ?
W1 N1 C1 C2 49.3(13) . . . . ?
C6 C1 C2 C3 -2.0(17) . . . . ?
N1 C1 C2 C3 -179.8(10) . . . . ?
C1 C2 C3 C4 2.7(18) . . . . ?
C2 C3 C4 O1 177.5(11) . . . . ?
C2 C3 C4 C5 -1.9(18) . . . . ?
O1 C4 C5 C6 -179.0(11) . . . . ?
C3 C4 C5 C6 0.5(19) . . . . ?
C4 C5 C6 C1 0(2) . . . . ?
C2 C1 C6 C5 0.6(18) . . . . ?
N1 C1 C6 C5 178.4(11) . . . . ?
C1 N1 C7 C8 -176.1(9) . . . . ?
W1 N1 C7 C8 -3.2(13) . . . . ?
C12 N2 C8 C9 -1.9(16) . . . . ?
W1 N2 C8 C9 170.2(8) . . . . ?
C12 N2 C8 C7 179.7(10) . . . . ?
W1 N2 C8 C7 -8.3(12) . . . . ?
N1 C7 C8 N2 7.7(15) . . . . ?
N1 C7 C8 C9 -170.7(11) . . . . ?
N2 C8 C9 C10 1.7(17) . . . . ?
C7 C8 C9 C10 -179.9(11) . . . . ?
C8 C9 C10 C11 0.4(17) . . . . ?
C9 C10 C11 C12 -2.3(18) . . . . ?
C8 N2 C12 C11 -0.2(17) . . . . ?
W1 N2 C12 C11 -171.4(9) . . . . ?
C10 C11 C12 N2 2.3(19) . . . . ?
C15 W1 C13 O13 -135(13) . . . . ?
C14 W1 C13 O13 -46(13) . . . . ?
C16 W1 C13 O13 131(13) . . . . ?
N1 W1 C13 O13 49(14) . . . . ?
N2 W1 C13 O13 42(13) . . . . ?
C15 W1 C14 O14 152(34) . . . . ?
C13 W1 C14 O14 62(34) . . . . ?
C16 W1 C14 O14 -74(37) . . . . ?
N1 W1 C14 O14 -105(34) . . . . ?
N2 W1 C14 O14 -33(34) . . . . ?
C13 W1 C15 O15 128(68) . . . . ?
C14 W1 C15 O15 40(68) . . . . ?
C16 W1 C15 O15 -137(68) . . . . ?
N1 W1 C15 O15 -53(68) . . . . ?
N2 W1 C15 O15 -14(70) . . . . ?
C17 N3 C16 W1 35(19) . . . . ?
C15 W1 C16 N3 103(10) . . . . ?
C13 W1 C16 N3 -167(10) . . . . ?
C14 W1 C16 N3 -31(15) . . . . ?
N1 W1 C16 N3 1(10) . . . . ?
N2 W1 C16 N3 -72(10) . . . . ?
C16 N3 C17 C19 -157(10) . . . . ?
C16 N3 C17 C20 81(11) . . . . ?
C16 N3 C17 C18 -40(11) . . . . ?
